data_1572902
loop_
_publ_author_name
'Pedussaut, Lucie'
'Mahieu, Nolwenn'
'Chartier, Camille'
'Rajeshkumar, Thayalan'
'Tricoire, Maxime'
'Douair, Iskander'
'Casaretto, Nicolas'
'Maron, Laurent'
'Danoun, Gr&#xe9;gory'
'Nocton, Gr&#xe9;gory'

_publ_section_title
;
 The photo-isomerization of the cyclononatetraenyl ligand and related rare
 earth complexes.
;
_journal_issue 46
_journal_name_full 'Chemical science'
_journal_page_first 19273
_journal_page_last 19282
_journal_paper_doi 10.1039/d4sc04767b
_journal_volume 15
_journal_year 2024
_chemical_formula_moiety 'C17 H17 Ce'
_chemical_formula_sum 'C17 H17 Ce'
_chemical_formula_weight 361.42
_space_group_crystal_system orthorhombic
_space_group_IT_number 62
_space_group_name_Hall '-P 2ac 2n'
_space_group_name_H-M_alt 'P n m a'
_atom_sites_solution_hydrogens geom
_atom_sites_solution_primary dual
_audit_creation_date 2021-09-15
_audit_creation_method
;
Olex2 1.3
(compiled 2020.11.12 svn.r5f609507 for OlexSys, GUI svn.r6272)
;
_audit_update_record
;
2024-07-13 deposited with the CCDC.	2024-10-15 downloaded from the CCDC.
;
_cell_angle_alpha 90
_cell_angle_beta 90
_cell_angle_gamma 90
_cell_formula_units_Z 4
_cell_length_a 12.1258(14)
_cell_length_b 12.7752(16)
_cell_length_c 8.9190(10)
_cell_measurement_reflns_used 3126
_cell_measurement_temperature 5.0
_cell_measurement_theta_max 23.534
_cell_measurement_theta_min 2.835
_cell_volume 1381.6(3)
_computing_cell_refinement 'SAINT V8.38A (Bruker, 2018)'
_computing_data_reduction 'SAINT V8.38A (Bruker, 2018)'
_computing_molecular_graphics 'Olex2 1.3 (Dolomanov et al., 2009)'
_computing_publication_material 'Olex2 1.3 (Dolomanov et al., 2009)'
_computing_structure_refinement 'SHELXL 2018/3 (Sheldrick, 2015)'
_computing_structure_solution 'SHELXT 2018/2 (Sheldrick, 2018)'
_diffrn_ambient_temperature 5.0
_diffrn_measured_fraction_theta_full 0.999
_diffrn_measured_fraction_theta_max 0.999
_diffrn_measurement_device_type 'Bruker APEX-II CCD'
_diffrn_measurement_method '\f and \w scans'
_diffrn_radiation_type MoK\a
_diffrn_radiation_wavelength 0.71073
_diffrn_reflns_av_R_equivalents 0.0965
_diffrn_reflns_av_unetI/netI 0.0453
_diffrn_reflns_Laue_measured_fraction_full 0.999
_diffrn_reflns_Laue_measured_fraction_max 0.999
_diffrn_reflns_limit_h_max 16
_diffrn_reflns_limit_h_min -15
_diffrn_reflns_limit_k_max 17
_diffrn_reflns_limit_k_min -17
_diffrn_reflns_limit_l_max 11
_diffrn_reflns_limit_l_min -11
_diffrn_reflns_number 27170
_diffrn_reflns_point_group_measured_fraction_full 0.999
_diffrn_reflns_point_group_measured_fraction_max 0.999
_diffrn_reflns_theta_full 25.242
_diffrn_reflns_theta_max 28.272
_diffrn_reflns_theta_min 2.785
_diffrn_source_current 31.0
_diffrn_source_power 1.705
_diffrn_source_voltage 55.0
_diffrn_standards_number 0
_exptl_absorpt_coefficient_mu 3.273
_exptl_absorpt_correction_T_max 0.7465
_exptl_absorpt_correction_T_min 0.6378
_exptl_absorpt_correction_type multi-scan
_exptl_absorpt_process_details
;
SADABS-2016/2 (Bruker,2016/2) was used for absorption correction.
wR2(int) was 0.0953 before and 0.0663 after correction.
The Ratio of minimum to maximum transmission is 0.8544.
The \l/2 correction factor is Not present.
;
_exptl_crystal_colour green
_exptl_crystal_colour_primary green
_exptl_crystal_density_diffrn 1.738
_exptl_crystal_description needle
_exptl_crystal_F_000 708
_exptl_crystal_size_max 0.2
_exptl_crystal_size_mid 0.02
_exptl_crystal_size_min 0.02
_refine_diff_density_max 0.651
_refine_diff_density_min -0.763
_refine_diff_density_rms 0.113
_refine_ls_extinction_method none
_refine_ls_goodness_of_fit_ref 1.009
_refine_ls_hydrogen_treatment constr
_refine_ls_matrix_type full
_refine_ls_number_parameters 168
_refine_ls_number_reflns 1786
_refine_ls_number_restraints 126
_refine_ls_restrained_S_all 0.990
_refine_ls_R_factor_all 0.0635
_refine_ls_R_factor_gt 0.0267
_refine_ls_shift/su_max 0.000
_refine_ls_shift/su_mean 0.000
_refine_ls_structure_factor_coef Fsqd
_refine_ls_weighting_details 'w=1/[\s^2^(Fo^2^)+(0.0120P)^2^+4.0379P] where P=(Fo^2^+2Fc^2^)/3'
_refine_ls_weighting_scheme calc
_refine_ls_wR_factor_gt 0.0562
_refine_ls_wR_factor_ref 0.0676
_reflns_Friedel_coverage 0.000
_reflns_number_gt 1055
_reflns_number_total 1786
_reflns_threshold_expression 'I > 2\s(I)'
_cod_data_source_file d4sc04767b3.cif
_cod_data_source_block 2-Ce-cis
_cod_depositor_comments 'Adding full bibliography for 1572887--1572904.cif.'
_cod_database_code 1572902
_shelx_shelxl_version_number 2018/3
_shelx_space_group_comment
;
The symmetry employed for this shelxl refinement is uniquely defined
by the following loop, which should always be used as a source of
symmetry information in preference to the above space-group names.
They are only intended as comments.
;
_shelx_estimated_absorpt_t_max 0.937
_shelx_estimated_absorpt_t_min 0.561
_olex2_refinement_description
;
1. Fixed Uiso
 At 1.2 times of:
  All C(H) groups
2. Restrained distances
 C1A-C2A \\sim C2A-C3A \\sim C3A-C4A \\sim C4A-C5A \\sim C5A-C5A_$1
 with sigma of 0.02
 C6B-C7B \\sim C7B-C8B \\sim C8B-C9B \\sim C9B-C10B
 with sigma of 0.02
 C1B-C2B \\sim C2B-C3B \\sim C3B-C4B \\sim C4B-C5B \\sim C5B-C5B_$1
 with sigma of 0.02
 C6A-C6A_$1 \\sim C6A-C7A \\sim C7A-C8A \\sim C8A-C9A \\sim C9A-C9A_$1
 with sigma of 0.02
3. Uiso/Uaniso restraints and constraints
C1A \\sim C2A \\sim C3A \\sim C4A \\sim C5A: within 2A with sigma of 0.004 and
sigma for terminal atoms of 0.008 within 2A
C1B \\sim C2B \\sim C3B \\sim C4B \\sim C5B: within 2A with sigma of 0.004 and
sigma for terminal atoms of 0.008 within 2A
C6A \\sim C7A \\sim C8A \\sim C9A: within 2A with sigma of 0.004 and sigma for
terminal atoms of 0.008 within 2A
C6B \\sim C7B \\sim C8B \\sim C9B \\sim C10B: within 2A with sigma of 0.004 and
sigma for terminal atoms of 0.008 within 2A
4. Others
 Sof(C2B)=Sof(H2B)=Sof(C3B)=Sof(H3B)=Sof(C4B)=Sof(H4B)=Sof(C5B)=Sof(H5B)=1-
 FVAR(1)
 Sof(C1B)=Sof(H1B)=0.5*(1-FVAR(2))
 Sof(C1A)=Sof(H1A)=0.5*FVAR(2)
 Sof(C2A)=Sof(H2A)=Sof(C3A)=Sof(H3A)=Sof(C4A)=Sof(H4A)=Sof(C5A)=Sof(H5A)=FVAR(1)
 Sof(C7B)=Sof(H7B)=Sof(C8B)=Sof(H8B)=Sof(C9B)=Sof(H9B)=1-FVAR(2)
 Sof(C10B)=Sof(H10B)=Sof(C6B)=Sof(H6B)=0.5*(1-FVAR(3))
 Sof(C6A)=Sof(H6A)=Sof(C7A)=Sof(H7A)=Sof(C8A)=Sof(H8A)=Sof(C9A)=Sof(H9A)=FVAR(2)
5.a Aromatic/amide H refined with riding coordinates:
 C1A(H1A), C1B(H1B), C2A(H2A), C2B(H2B), C3A(H3A), C3B(H3B), C4A(H4A),
 C4B(H4B), C5A(H5A), C5B(H5B), C6A(H6A), C7A(H7A), C8A(H8A), C9A(H9A),
 C10B(H10B), C6B(H6B), C7B(H7B), C8B(H8B), C9B(H9B)
;
_olex2_submission_special_instructions 'No special instructions were received'

loop_
_space_group_symop_operation_xyz
'x, y, z'
'-x+1/2, -y, z+1/2'
'x+1/2, -y+1/2, -z+1/2'
'-x, y+1/2, -z'
'-x, -y, -z'
'x-1/2, y, -z-1/2'
'-x-1/2, y-1/2, z-1/2'
'x, -y-1/2, z'

loop_
_atom_site_label
_atom_site_type_symbol
_atom_site_fract_x
_atom_site_fract_y
_atom_site_fract_z
_atom_site_U_iso_or_equiv
_atom_site_adp_type
_atom_site_occupancy
_atom_site_site_symmetry_order
_atom_site_calc_flag
_atom_site_refinement_flags_posn
_atom_site_refinement_flags_adp
_atom_site_refinement_flags_occupancy
_atom_site_disorder_assembly
_atom_site_disorder_group
Ce1 Ce -0.88427(2) -0.750000 0.00240(5) 0.02015(10) Uani 1 2 d S T P . .
C1A C -0.8812(12) -0.750000 -0.3217(15) 0.026(3) Uani 0.613(17) 2 d DS TU P A 1
H1A H -0.942118 -0.750000 -0.388708 0.031 Uiso 0.613(17) 2 calc R U P A 1
C1B C -0.6487(15) -0.750000 0.011(3) 0.027(3) Uani 0.387(17) 2 d DS TU P A 2
H1B H -0.601823 -0.750000 0.096544 0.033 Uiso 0.387(17) 2 calc R U P A 2
C2A C -0.8508(7) -0.6472(7) -0.2882(9) 0.024(2) Uani 0.613(17) 1 d D U P A 1
H2A H -0.891132 -0.599258 -0.348283 0.029 Uiso 0.613(17) 1 calc R U P A 1
C2B C -0.6723(10) -0.6476(9) -0.0317(15) 0.025(3) Uani 0.387(17) 1 d D U P A 2
H2B H -0.627139 -0.600187 0.022873 0.030 Uiso 0.387(17) 1 calc R U P A 2
C3A C -0.7790(7) -0.5937(7) -0.1930(9) 0.027(2) Uani 0.613(17) 1 d D U P A 1
H3A H -0.784638 -0.520614 -0.211016 0.032 Uiso 0.613(17) 1 calc R U P A 1
C3B C -0.7403(10) -0.5928(11) -0.1282(15) 0.027(3) Uani 0.387(17) 1 d D U P A 2
H3B H -0.732029 -0.519580 -0.113839 0.032 Uiso 0.387(17) 1 calc R U P A 2
C4A C -0.7020(7) -0.6117(8) -0.0808(10) 0.031(2) Uani 0.613(17) 1 d D U P A 1
H4A H -0.675012 -0.547123 -0.042863 0.037 Uiso 0.613(17) 1 calc R U P A 1
C4B C -0.8170(11) -0.6132(11) -0.2396(14) 0.028(3) Uani 0.387(17) 1 d D U P A 2
H4B H -0.843136 -0.549224 -0.280861 0.034 Uiso 0.387(17) 1 calc R U P A 2
C5A C -0.6519(6) -0.6950(5) -0.0065(12) 0.033(2) Uani 0.613(17) 1 d D U P A 1
H5A H -0.602238 -0.669518 0.067227 0.039 Uiso 0.613(17) 1 calc R U P A 1
C5B C -0.8673(12) -0.6960(6) -0.3094(17) 0.029(3) Uani 0.387(17) 1 d D U P A 2
H5B H -0.918865 -0.670957 -0.381019 0.034 Uiso 0.387(17) 1 calc R U P A 2
C6A C -1.0968(6) -0.6947(4) 0.0355(8) 0.027(2) Uani 0.651(17) 1 d D U P A 3
H6A H -1.150305 -0.665919 -0.030460 0.033 Uiso 0.651(17) 1 calc R U P A 3
C7A C -1.0357(6) -0.6179(6) 0.1110(9) 0.0263(19) Uani 0.651(17) 1 d D U P A 3
H7A H -1.057920 -0.549268 0.083503 0.032 Uiso 0.651(17) 1 calc R U P A 3
C8A C -0.9499(6) -0.6165(6) 0.2168(9) 0.0255(19) Uani 0.651(17) 1 d D U P A 3
H8A H -0.928563 -0.547735 0.245258 0.031 Uiso 0.651(17) 1 calc R U P A 3
C9A C -0.8891(7) -0.6948(4) 0.2895(9) 0.026(2) Uani 0.651(17) 1 d D U P A 3
H9A H -0.834647 -0.666656 0.354602 0.031 Uiso 0.651(17) 1 calc R U P A 3
C10B C -0.883(2) -0.750000 0.302(3) 0.023(4) Uani 0.349(17) 2 d DS TU P A 4
H10B H -0.824199 -0.750001 0.373053 0.028 Uiso 0.349(17) 2 calc R U P A 4
C6B C -1.1048(15) -0.750000 0.018(2) 0.022(3) Uani 0.349(17) 2 d DS TU P A 4
H6B H -1.160014 -0.750000 -0.057176 0.027 Uiso 0.349(17) 2 calc R U P A 4
C7B C -1.0746(12) -0.6477(10) 0.0598(16) 0.023(3) Uani 0.349(17) 1 d D U P A 4
H7B H -1.115903 -0.594927 0.009991 0.028 Uiso 0.349(17) 1 calc R U P A 4
C8B C -0.9959(11) -0.6080(11) 0.1595(15) 0.024(3) Uani 0.349(17) 1 d D U P A 4
H8B H -0.995932 -0.533684 0.159056 0.028 Uiso 0.349(17) 1 calc R U P A 4
C9B C -0.9168(11) -0.6471(10) 0.2602(16) 0.023(3) Uani 0.349(17) 1 d D U P A 4
H9B H -0.877718 -0.593577 0.311589 0.028 Uiso 0.349(17) 1 calc R U P A 4

loop_
_atom_site_aniso_label
_atom_site_aniso_U_11
_atom_site_aniso_U_22
_atom_site_aniso_U_33
_atom_site_aniso_U_23
_atom_site_aniso_U_13
_atom_site_aniso_U_12
Ce1 0.01530(15) 0.02812(16) 0.01704(15) 0.000 0.0009(2) 0.000
C1A 0.026(4) 0.033(5) 0.017(4) 0.000 0.005(4) 0.000
C1B 0.020(5) 0.025(6) 0.037(7) 0.000 -0.003(5) 0.000
C2A 0.023(4) 0.031(4) 0.019(3) 0.005(3) 0.007(3) -0.001(3)
C2B 0.020(4) 0.022(5) 0.034(6) 0.006(3) -0.001(4) -0.004(3)
C3A 0.021(4) 0.036(3) 0.023(3) 0.002(3) 0.003(3) -0.007(3)
C3B 0.021(5) 0.027(5) 0.032(5) 0.010(4) 0.002(4) -0.003(3)
C4A 0.022(3) 0.043(4) 0.028(4) 0.003(3) 0.002(3) -0.011(3)
C4B 0.024(5) 0.033(5) 0.029(5) 0.012(4) 0.004(4) -0.001(4)
C5A 0.020(3) 0.049(5) 0.030(3) 0.003(4) -0.003(4) -0.012(3)
C5B 0.024(5) 0.036(6) 0.025(5) 0.013(5) 0.004(4) -0.002(5)
C6A 0.018(3) 0.039(4) 0.025(4) 0.008(3) 0.000(3) 0.007(3)
C7A 0.019(3) 0.032(3) 0.027(3) 0.007(3) 0.003(3) 0.006(3)
C8A 0.022(3) 0.028(3) 0.027(3) -0.002(3) 0.003(3) 0.001(3)
C9A 0.023(3) 0.031(4) 0.024(3) -0.005(3) 0.000(3) 0.000(3)
C10B 0.019(6) 0.025(7) 0.026(6) 0.000 -0.004(5) 0.000
C6B 0.016(5) 0.023(6) 0.028(6) 0.000 0.004(5) 0.000
C7B 0.019(5) 0.021(5) 0.029(5) 0.002(3) 0.003(4) 0.003(3)
C8B 0.021(5) 0.022(5) 0.028(5) -0.002(3) 0.001(4) 0.000(3)
C9B 0.020(5) 0.023(6) 0.027(5) -0.002(3) -0.002(4) -0.003(3)

loop_
_atom_type_symbol
_atom_type_description
_atom_type_scat_dispersion_real
_atom_type_scat_dispersion_imag
_atom_type_scat_source
C C 0.0033 0.0016 'International Tables Vol C Tables 4.2.6.8 and 6.1.1.4'
H H 0.0000 0.0000 'International Tables Vol C Tables 4.2.6.8 and 6.1.1.4'
Ce Ce -0.2486 2.6331 'International Tables Vol C Tables 4.2.6.8 and 6.1.1.4'

loop_
_geom_angle_atom_site_label_1
_geom_angle_atom_site_label_2
_geom_angle_atom_site_label_3
_geom_angle
_geom_angle_site_symmetry_1
_geom_angle_site_symmetry_3
_geom_angle_publ_flag
C1A Ce1 C2A 27.74(17) . . ?
C1A Ce1 C2A 27.74(17) . 8_545 ?
C1A Ce1 C2B 83.3(4) . 8_545 ?
C1A Ce1 C3A 53.3(2) . 8_545 ?
C1A Ce1 C3A 53.3(2) . . ?
C1A Ce1 C3B 65.9(3) . 8_545 ?
C1A Ce1 C4A 74.7(3) . 8_545 ?
C1A Ce1 C4A 74.7(3) . . ?
C1A Ce1 C4B 41.5(3) . 8_545 ?
C1A Ce1 C5A 87.7(4) . . ?
C1A Ce1 C5A 87.7(4) . 8_545 ?
C1B Ce1 C2B 28.0(2) . . ?
C1B Ce1 C3B 53.9(4) . . ?
C1B Ce1 C4B 74.9(5) . . ?
C1B Ce1 C5B 87.4(6) . . ?
C2A Ce1 C2A 53.2(3) . 8_545 ?
C2A Ce1 C3A 27.46(17) 8_545 8_545 ?
C2A Ce1 C3A 73.8(3) . 8_545 ?
C2A Ce1 C3A 27.46(17) . . ?
C2A Ce1 C3A 73.8(3) 8_545 . ?
C2B Ce1 C3B 74.8(4) 8_545 . ?
C2B Ce1 C3B 27.6(2) . . ?
C3A Ce1 C3A 85.5(3) . 8_545 ?
C3B Ce1 C3B 87.5(5) 8_545 . ?
C4A Ce1 C2A 53.2(2) . . ?
C4A Ce1 C2A 86.6(3) 8_545 . ?
C4A Ce1 C2A 86.6(3) . 8_545 ?
C4A Ce1 C2A 53.2(2) 8_545 8_545 ?
C4A Ce1 C3A 27.36(17) 8_545 8_545 ?
C4A Ce1 C3A 86.1(3) 8_545 . ?
C4A Ce1 C3A 27.36(17) . . ?
C4A Ce1 C3A 86.1(3) . 8_545 ?
C4A Ce1 C4A 74.3(4) 8_545 . ?
C4B Ce1 C2B 86.8(4) 8_545 . ?
C4B Ce1 C2B 53.1(3) . . ?
C4B Ce1 C3B 87.1(4) 8_545 . ?
C4B Ce1 C3B 27.7(2) . . ?
C4B Ce1 C4B 74.3(5) 8_545 . ?
C5A Ce1 C2A 74.5(3) 8_545 8_545 ?
C5A Ce1 C2A 74.5(3) . . ?
C5A Ce1 C2A 87.1(3) 8_545 . ?
C5A Ce1 C2A 87.1(3) . 8_545 ?
C5A Ce1 C3A 53.0(2) . . ?
C5A Ce1 C3A 74.1(3) 8_545 . ?
C5A Ce1 C3A 53.0(2) 8_545 8_545 ?
C5A Ce1 C3A 74.1(3) . 8_545 ?
C5A Ce1 C4A 53.6(3) 8_545 . ?
C5A Ce1 C4A 27.64(18) 8_545 8_545 ?
C5A Ce1 C4A 27.64(18) . . ?
C5A Ce1 C4A 53.6(3) . 8_545 ?
C5A Ce1 C5A 28.0(2) . 8_545 ?
C5B Ce1 C2B 86.7(4) 8_545 . ?
C5B Ce1 C2B 74.1(4) . . ?
C5B Ce1 C3B 74.6(4) 8_545 . ?
C5B Ce1 C3B 53.3(3) . . ?
C5B Ce1 C4B 53.3(3) 8_545 . ?
C5B Ce1 C4B 27.5(2) . . ?
C5B Ce1 C5B 27.8(3) 8_545 . ?
C6A Ce1 C6A 30.5(2) 8_545 . ?
C7A Ce1 C6A 30.31(18) . . ?
C7A Ce1 C6A 57.9(2) 8_545 . ?
C7A Ce1 C7A 78.2(3) 8_545 . ?
C7A Ce1 C8A 30.39(18) . . ?
C7A Ce1 C8A 86.5(2) 8_545 . ?
C7A Ce1 C9B 43.8(3) 8_545 8_545 ?
C7A Ce1 C9B 84.1(3) . 8_545 ?
C8A Ce1 C6A 58.0(2) . . ?
C8A Ce1 C6A 78.7(2) 8_545 . ?
C8A Ce1 C8A 78.9(3) 8_545 . ?
C9A Ce1 C6A 78.6(2) . . ?
C9A Ce1 C6A 86.7(2) 8_545 . ?
C9A Ce1 C7A 57.9(2) . . ?
C9A Ce1 C7A 78.7(2) 8_545 . ?
C9A Ce1 C8A 30.42(18) . . ?
C9A Ce1 C8A 58.3(2) 8_545 . ?
C9A Ce1 C9B 16.0(2) 8_545 8_545 ?
C9A Ce1 C9B 45.5(3) . 8_545 ?
C10B Ce1 C6B 87.4(7) . . ?
C10B Ce1 C7B 79.5(6) . . ?
C10B Ce1 C9B 31.0(3) . 8_545 ?
C10B Ce1 C9B 31.0(3) . . ?
C6B Ce1 C7B 30.3(2) . . ?
C8B Ce1 C10B 58.5(4) . . ?
C8B Ce1 C10B 58.5(4) 8_545 . ?
C8B Ce1 C6B 57.6(4) . . ?
C8B Ce1 C6B 57.6(4) 8_545 . ?
C8B Ce1 C7B 78.2(4) 8_545 . ?
C8B Ce1 C7B 30.3(3) . . ?
C8B Ce1 C8B 85.9(6) 8_545 . ?
C8B Ce1 C9B 78.9(4) 8_545 . ?
C8B Ce1 C9B 78.9(4) . 8_545 ?
C8B Ce1 C9B 30.5(3) . . ?
C8B Ce1 C9B 30.5(3) 8_545 8_545 ?
C9B Ce1 C6B 78.9(5) 8_545 . ?
C9B Ce1 C6B 78.9(5) . . ?
C9B Ce1 C7B 87.1(5) 8_545 . ?
C9B Ce1 C7B 58.3(4) . . ?
C9B Ce1 C9B 58.8(5) 8_545 . ?
Ce1 C1A H1A 128.3 . . ?
C2A C1A Ce1 77.8(6) . . ?
C2A C1A Ce1 77.8(6) 8_545 . ?
C2A C1A H1A 109.9 8_545 . ?
C2A C1A H1A 109.9 . . ?
C2A C1A C2A 140.2(14) . 8_545 ?
Ce1 C1B H1B 128.3 . . ?
C2B C1B Ce1 77.7(9) 8_545 . ?
C2B C1B Ce1 77.7(9) . . ?
C2B C1B H1B 110.0 8_545 . ?
C2B C1B H1B 110.0 . . ?
C2B C1B C2B 140(2) 8_545 . ?
Ce1 C2A H2A 135.7 . . ?
C1A C2A Ce1 74.4(6) . . ?
C1A C2A H2A 110.4 . . ?
C3A C2A Ce1 76.6(5) . . ?
C3A C2A C1A 139.1(10) . . ?
C3A C2A H2A 110.4 . . ?
Ce1 C2B H2B 138.1 . . ?
C1B C2B Ce1 74.3(9) . . ?
C1B C2B H2B 109.9 . . ?
C3B C2B Ce1 76.4(7) . . ?
C3B C2B C1B 140.2(15) . . ?
C3B C2B H2B 109.9 . . ?
Ce1 C3A H3A 137.4 . . ?
C2A C3A Ce1 75.9(5) . . ?
C2A C3A H3A 109.5 . . ?
C4A C3A Ce1 75.7(5) . . ?
C4A C3A C2A 141.0(9) . . ?
C4A C3A H3A 109.5 . . ?
Ce1 C3B H3B 133.7 . . ?
C2B C3B Ce1 76.1(7) . . ?
C2B C3B H3B 110.6 . . ?
C2B C3B C4B 138.8(13) . . ?
C4B C3B Ce1 75.8(7) . . ?
C4B C3B H3B 110.6 . . ?
Ce1 C4A H4A 134.0 . . ?
C3A C4A Ce1 77.0(5) . . ?
C3A C4A H4A 110.1 . . ?
C3A C4A C5A 139.7(9) . . ?
C5A C4A Ce1 75.3(5) . . ?
C5A C4A H4A 110.1 . . ?
Ce1 C4B H4B 135.6 . . ?
C3B C4B Ce1 76.5(7) . . ?
C3B C4B H4B 109.9 . . ?
C5B C4B Ce1 75.3(8) . . ?
C5B C4B C3B 140.2(13) . . ?
C5B C4B H4B 109.9 . . ?
Ce1 C5A H5A 132.8 . . ?
C4A C5A Ce1 77.0(4) . . ?
C4A C5A C5A 139.8(5) . 8_545 ?
C4A C5A H5A 110.1 . . ?
C5A C5A Ce1 76.01(12) 8_545 . ?
C5A C5A H5A 110.1 8_545 . ?
Ce1 C5B H5B 133.2 . . ?
C4B C5B Ce1 77.2(8) . . ?
C4B C5B H5B 109.7 . . ?
C5B C5B Ce1 76.11(15) 8_545 . ?
C5B C5B H5B 109.7 8_545 . ?
Ce1 C6A H6A 133.5 . . ?
C6A C6A Ce1 74.77(12) 8_545 . ?
C6A C6A H6A 112.8 8_545 . ?
C7A C6A Ce1 74.3(4) . . ?
C7A C6A H6A 112.8 . . ?
Ce1 C7A H7A 133.2 . . ?
C6A C7A Ce1 75.4(4) . . ?
C6A C7A H7A 111.8 . . ?
C6A C7A C8A 136.3(7) . . ?
C8A C7A Ce1 75.1(4) . . ?
C8A C7A H7A 111.8 . . ?
Ce1 C8A H8A 134.2 . . ?
C7A C8A Ce1 74.5(4) . . ?
C7A C8A H8A 113.2 . . ?
C9A C8A Ce1 73.7(4) . . ?
C9A C8A C7A 133.7(8) . . ?
C9A C8A H8A 113.2 . . ?
Ce1 C9A H9A 132.4 . . ?
C8A C9A Ce1 75.8(4) . . ?
C8A C9A H9A 112.2 . . ?
C9A C9A Ce1 74.60(12) 8_545 . ?
C9A C9A H9A 112.2 8_545 . ?
Ce1 C10B H10B 132.3 . . ?
C9B C10B Ce1 74.8(11) 8_545 . ?
C9B C10B Ce1 74.8(11) . . ?
C9B C10B H10B 113.0 . . ?
C9B C10B H10B 113.0 8_545 . ?
C9B C10B C9B 134(2) 8_545 . ?
Ce1 C6B H6B 131.7 . . ?
C7B C6B Ce1 75.8(10) . . ?
C7B C6B Ce1 75.8(10) 8_545 . ?
C7B C6B H6B 111.7 . . ?
C7B C6B H6B 111.7 8_545 . ?
C7B C6B C7B 137(2) 8_545 . ?
Ce1 C7B H7B 134.9 . . ?
C6B C7B Ce1 73.9(10) . . ?
C6B C7B H7B 113.6 . . ?
C8B C7B Ce1 73.3(8) . . ?
C8B C7B C6B 132.9(16) . . ?
C8B C7B H7B 113.6 . . ?
Ce1 C8B H8B 132.8 . . ?
C7B C8B Ce1 76.4(8) . . ?
C7B C8B H8B 111.0 . . ?
C7B C8B C9B 138.0(14) . . ?
C9B C8B Ce1 75.4(8) . . ?
C9B C8B H8B 111.0 . . ?
Ce1 C9B H9B 133.9 . . ?
C10B C9B Ce1 74.3(12) . . ?
C10B C9B H9B 113.1 . . ?
C8B C9B Ce1 74.1(8) . . ?
C8B C9B C10B 133.8(17) . . ?
C8B C9B H9B 113.1 . . ?

loop_
_geom_bond_atom_site_label_1
_geom_bond_atom_site_label_2
_geom_bond_distance
_geom_bond_site_symmetry_2
_geom_bond_publ_flag
Ce1 C1A 2.891(13) . ?
Ce1 C1B 2.857(18) . ?
Ce1 C2A 2.933(8) 8_545 ?
Ce1 C2A 2.933(8) . ?
Ce1 C2B 2.901(13) 8_545 ?
Ce1 C2B 2.901(13) . ?
Ce1 C3A 2.942(8) 8_545 ?
Ce1 C3A 2.942(8) . ?
Ce1 C3B 2.904(13) 8_545 ?
Ce1 C3B 2.904(13) . ?
Ce1 C4A 2.925(8) . ?
Ce1 C4A 2.925(8) 8_545 ?
Ce1 C4B 2.895(13) 8_545 ?
Ce1 C4B 2.895(13) . ?
Ce1 C5A 2.905(8) . ?
Ce1 C5A 2.905(8) 8_545 ?
Ce1 C5B 2.872(15) 8_545 ?
Ce1 C5B 2.872(15) . ?
Ce1 C6A 2.689(7) 8_545 ?
Ce1 C6A 2.689(7) . ?
Ce1 C7A 2.675(8) . ?
Ce1 C7A 2.675(8) 8_545 ?
Ce1 C8A 2.684(8) 8_545 ?
Ce1 C8A 2.684(8) . ?
Ce1 C9A 2.657(8) . ?
Ce1 C9A 2.657(8) 8_545 ?
Ce1 C10B 2.67(2) . ?
Ce1 C6B 2.678(18) . ?
Ce1 C7B 2.701(15) . ?
Ce1 C7B 2.701(15) 8_545 ?
Ce1 C8B 2.662(14) 8_545 ?
Ce1 C8B 2.662(14) . ?
Ce1 C9B 2.678(15) . ?
Ce1 C9B 2.678(15) 8_545 ?
C1A H1A 0.9500 . ?
C1A C2A 1.397(9) . ?
C1A C2A 1.397(9) 8_545 ?
C1B H1B 0.9500 . ?
C1B C2B 1.393(11) . ?
C1B C2B 1.393(11) 8_545 ?
C2A H2A 0.9500 . ?
C2A C3A 1.395(9) . ?
C2B H2B 0.9500 . ?
C2B C3B 1.382(11) . ?
C3A H3A 0.9500 . ?
C3A C4A 1.388(9) . ?
C3B H3B 0.9500 . ?
C3B C4B 1.386(12) . ?
C4A H4A 0.9500 . ?
C4A C5A 1.393(9) . ?
C4B H4B 0.9500 . ?
C4B C5B 1.371(12) . ?
C5A C5A 1.404(12) 8_545 ?
C5A H5A 0.9500 . ?
C5B C5B 1.379(14) 8_545 ?
C5B H5B 0.9500 . ?
C6A C6A 1.412(11) 8_545 ?
C6A H6A 0.9500 . ?
C6A C7A 1.402(9) . ?
C7A H7A 0.9500 . ?
C7A C8A 1.404(8) . ?
C8A H8A 0.9500 . ?
C8A C9A 1.401(8) . ?
C9A C9A 1.411(11) 8_545 ?
C9A H9A 0.9500 . ?
C10B H10B 0.9500 . ?
C10B C9B 1.427(12) . ?
C10B C9B 1.427(12) 8_545 ?
C6B H6B 0.9500 . ?
C6B C7B 1.406(12) . ?
C6B C7B 1.406(12) 8_545 ?
C7B H7B 0.9500 . ?
C7B C8B 1.400(12) . ?
C8B H8B 0.9500 . ?
C8B C9B 1.406(12) . ?
C9B H9B 0.9500 . ?

loop_
_geom_torsion_atom_site_label_1
_geom_torsion_atom_site_label_2
_geom_torsion_atom_site_label_3
_geom_torsion_atom_site_label_4
_geom_torsion
_geom_torsion_site_symmetry_1
_geom_torsion_site_symmetry_2
_geom_torsion_site_symmetry_3
_geom_torsion_site_symmetry_4
_geom_torsion_publ_flag
Ce1 C1A C2A C3A 46.4(12) . . . . ?
Ce1 C1B C2B C3B -44(2) . . . . ?
Ce1 C2A C3A C4A 44.3(11) . . . . ?
Ce1 C2B C3B C4B -48.2(16) . . . . ?
Ce1 C3A C4A C5A 47.6(11) . . . . ?
Ce1 C3B C4B C5B -46.0(18) . . . . ?
Ce1 C4A C5A C5A 48.9(6) . . . 8_545 ?
Ce1 C4B C5B C5B -48.4(10) . . . 8_545 ?
Ce1 C6A C7A C8A -48.9(9) . . . . ?
Ce1 C7A C8A C9A -48.1(8) . . . . ?
Ce1 C8A C9A C9A -49.6(4) . . . 8_545 ?
Ce1 C10B C9B C8B 48.4(19) . . . . ?
Ce1 C6B C7B C8B -47.5(18) . . . . ?
Ce1 C7B C8B C9B -49.0(17) . . . . ?
Ce1 C8B C9B C10B -48(2) . . . . ?
C1A C2A C3A Ce1 -45.8(12) . . . . ?
C1A C2A C3A C4A -2(2) . . . . ?
C1B C2B C3B Ce1 43(2) . . . . ?
C1B C2B C3B C4B -5(3) . . . . ?
C2A C1A C2A Ce1 -53.4(17) 8_545 . . . ?
C2A C1A C2A C3A -7(3) 8_545 . . . ?
C2A C3A C4A Ce1 -44.4(11) . . . . ?
C2A C3A C4A C5A 3.3(19) . . . . ?
C2B C1B C2B Ce1 53(3) 8_545 . . . ?
C2B C1B C2B C3B 9(5) 8_545 . . . ?
C2B C3B C4B Ce1 48.2(16) . . . . ?
C2B C3B C4B C5B 2(3) . . . . ?
C3A C4A C5A Ce1 -48.1(11) . . . . ?
C3A C4A C5A C5A 0.8(16) . . . 8_545 ?
C3B C4B C5B Ce1 46.4(18) . . . . ?
C3B C4B C5B C5B -2(3) . . . 8_545 ?
C6A C6A C7A Ce1 48.9(4) 8_545 . . . ?
C6A C6A C7A C8A 0.0(12) 8_545 . . . ?
C6A C7A C8A Ce1 49.0(9) . . . . ?
C6A C7A C8A C9A 0.9(15) . . . . ?
C7A C8A C9A Ce1 48.3(8) . . . . ?
C7A C8A C9A C9A -1.3(12) . . . 8_545 ?
C6B C7B C8B Ce1 47.7(19) . . . . ?
C6B C7B C8B C9B -1(3) . . . . ?
C7B C6B C7B Ce1 50(3) 8_545 . . . ?
C7B C6B C7B C8B 3(4) 8_545 . . . ?
C7B C8B C9B Ce1 49.3(17) . . . . ?
C7B C8B C9B C10B 1(3) . . . . ?
C9B C10B C9B Ce1 -50(3) 8_545 . . . ?
C9B C10B C9B C8B -2(4) 8_545 . . . ?
